data_4301661
loop_
_publ_author_name
'Allen T. Ekubo'
'Mark R. J. Elsegood'
'Andrew J. Lake'
'Martin B. Smith'

_publ_section_title
;
Intramolecular Hydrogen-Bonded Tertiary Phosphines as
1,3,5-Triaza-7-phosphaadamantane (PTA) Analogues
;
_journal_name_full 'Inorganic Chemistry'
_journal_page_first 2633
_journal_page_last 2638
_journal_paper_doi 10.1021/ic801709z
_journal_volume 48
_journal_year 2009
_chemical_formula_moiety 'C35 H45 N3 P Ru Cl2 1+, Sb F6 1-, 1.67(C H2 Cl2)'
_chemical_formula_sum 'C36.67 H48.33 Cl5.33 F6 N3 P Ru Sb'
_chemical_formula_weight 1087.65
_chemical_name_systematic
;
 ?
;
_space_group_IT_number 2
_symmetry_cell_setting triclinic
_symmetry_space_group_name_Hall '-P 1'
_symmetry_space_group_name_H-M 'P -1'
_atom_sites_solution_hydrogens geom
_atom_sites_solution_primary direct
_atom_sites_solution_secondary difmap
_audit_creation_method SHELXL-97
_cell_angle_alpha 65.2785(5)
_cell_angle_beta 70.5853(5)
_cell_angle_gamma 66.5392(5)
_cell_formula_units_Z 2
_cell_length_a 12.9426(5)
_cell_length_b 14.0425(5)
_cell_length_c 14.7175(6)
_cell_measurement_reflns_used 12704
_cell_measurement_temperature 150(2)
_cell_measurement_theta_max 30.54
_cell_measurement_theta_min 2.56
_cell_volume 2184.22(15)
_computing_cell_refinement 'Bruker SAINT'
_computing_data_collection 'Bruker APEX 2'
_computing_data_reduction 'Bruker SAINT'
_computing_molecular_graphics 'Bruker SHELXTL'
_computing_publication_material 'Bruker SHELXTL and local programs'
_computing_structure_refinement 'SHELXL-97 (Sheldrick, 2008)'
_computing_structure_solution 'SHELXS-97 (Sheldrick, 2008)'
_diffrn_ambient_temperature 150(2)
_diffrn_measured_fraction_theta_full 0.975
_diffrn_measured_fraction_theta_max 0.975
_diffrn_measurement_device_type 'Bruker APEX 2 CCD diffractometer'
_diffrn_measurement_method '\w rotation with narrow frames'
_diffrn_radiation_monochromator graphite
_diffrn_radiation_source 'fine-focus sealed tube'
_diffrn_radiation_type MoK\a
_diffrn_radiation_wavelength 0.71073
_diffrn_reflns_av_R_equivalents 0.0183
_diffrn_reflns_av_sigmaI/netI 0.0279
_diffrn_reflns_limit_h_max 18
_diffrn_reflns_limit_h_min -18
_diffrn_reflns_limit_k_max 19
_diffrn_reflns_limit_k_min -20
_diffrn_reflns_limit_l_max 20
_diffrn_reflns_limit_l_min -20
_diffrn_reflns_number 25887
_diffrn_reflns_theta_full 30.55
_diffrn_reflns_theta_max 30.55
_diffrn_reflns_theta_min 1.67
_diffrn_standards_decay_% 1
_diffrn_standards_number 0
_exptl_absorpt_coefficient_mu 1.383
_exptl_absorpt_correction_T_max 0.863
_exptl_absorpt_correction_T_min 0.674
_exptl_absorpt_correction_type multi-scan
_exptl_absorpt_process_details 'SADABS v2007/2, Sheldrick, G.M., (2007)'
_exptl_crystal_colour orange
_exptl_crystal_density_diffrn 1.654
_exptl_crystal_density_method 'not measured'
_exptl_crystal_description block
_exptl_crystal_F_000 1088
_exptl_crystal_size_max 0.31
_exptl_crystal_size_mid 0.22
_exptl_crystal_size_min 0.11
_refine_diff_density_max 1.863
_refine_diff_density_min -1.184
_refine_diff_density_rms 0.104
_refine_ls_extinction_method none
_refine_ls_goodness_of_fit_ref 1.028
_refine_ls_hydrogen_treatment mixed
_refine_ls_matrix_type full
_refine_ls_number_parameters 533
_refine_ls_number_reflns 13047
_refine_ls_number_restraints 57
_refine_ls_restrained_S_all 1.041
_refine_ls_R_factor_all 0.0442
_refine_ls_R_factor_gt 0.0377
_refine_ls_shift/su_max 0.005
_refine_ls_shift/su_mean 0.000
_refine_ls_structure_factor_coef Fsqd
_refine_ls_weighting_details 'calc w=1/[\s^2^(Fo^2^)+(0.0510P)^2^+3.3546P] where P=(Fo^2^+2Fc^2^)/3'
_refine_ls_weighting_scheme calc
_refine_ls_wR_factor_gt 0.0991
_refine_ls_wR_factor_ref 0.1033
_reflns_number_gt 11295
_reflns_number_total 13047
_reflns_threshold_expression >2sigma(I)
_cod_data_source_file ic801709z_si_002_4.cif
_cod_data_source_block 4
_cod_original_cell_volume 2184.23(15)
_cod_database_code 4301661

loop_
_symmetry_equiv_pos_as_xyz
'x, y, z'
'-x, -y, -z'

loop_
_atom_site_label
_atom_site_type_symbol
_atom_site_fract_x
_atom_site_fract_y
_atom_site_fract_z
_atom_site_U_iso_or_equiv
_atom_site_adp_type
_atom_site_occupancy
_atom_site_symmetry_multiplicity
_atom_site_calc_flag
_atom_site_refinement_flags
_atom_site_disorder_assembly
_atom_site_disorder_group
Ru1 Ru -0.242758(16) 0.626392(15) 0.684216(14) 0.01772(5) Uani 1 1 d . . .
Cl1 Cl -0.29341(6) 0.46443(5) 0.72246(5) 0.02803(13) Uani 1 1 d . . .
Cl2 Cl -0.15450(5) 0.61848(5) 0.51420(5) 0.02446(12) Uani 1 1 d . . .
P1 P -0.06314(5) 0.51023(5) 0.72037(5) 0.01760(11) Uani 1 1 d . . .
C1 C 0.0553(2) 0.5613(2) 0.62732(19) 0.0204(4) Uani 1 1 d . . .
H1C H 0.0448 0.5794 0.5577 0.024 Uiso 1 1 calc R . .
H1D H 0.0500 0.6303 0.6343 0.024 Uiso 1 1 calc R . .
N1 N 0.17403(18) 0.48268(18) 0.63774(16) 0.0199(4) Uani 1 1 d . . .
H1A H 0.185(3) 0.466(3) 0.701(3) 0.024 Uiso 1 1 d . . .
H1B H 0.179(3) 0.421(3) 0.637(3) 0.024 Uiso 1 1 d . . .
C2 C 0.2666(2) 0.5253(2) 0.5560(2) 0.0238(5) Uani 1 1 d . . .
H2A H 0.2683 0.5917 0.5631 0.029 Uiso 1 1 calc R . .
H2B H 0.2501 0.5461 0.4880 0.029 Uiso 1 1 calc R . .
C3 C 0.3814(2) 0.4388(2) 0.5644(2) 0.0237(5) Uani 1 1 d . . .
C4 C 0.4414(2) 0.4196(3) 0.6360(2) 0.0296(5) Uani 1 1 d . . .
H4 H 0.4097 0.4612 0.6811 0.035 Uiso 1 1 calc R . .
C5 C 0.5481(3) 0.3395(3) 0.6417(2) 0.0342(6) Uani 1 1 d . . .
H5 H 0.5888 0.3261 0.6912 0.041 Uiso 1 1 calc R . .
C6 C 0.5949(2) 0.2797(2) 0.5758(2) 0.0326(6) Uani 1 1 d . . .
H6 H 0.6679 0.2254 0.5798 0.039 Uiso 1 1 calc R . .
C7 C 0.5364(3) 0.2983(2) 0.5042(2) 0.0330(6) Uani 1 1 d . . .
H7 H 0.5690 0.2569 0.4588 0.040 Uiso 1 1 calc R . .
C8 C 0.4298(2) 0.3773(2) 0.4982(2) 0.0298(5) Uani 1 1 d . . .
H8 H 0.3895 0.3898 0.4489 0.036 Uiso 1 1 calc R . .
C9 C -0.0307(2) 0.4815(2) 0.84292(19) 0.0226(5) Uani 1 1 d . . .
H9A H -0.0309 0.5502 0.8471 0.027 Uiso 1 1 calc R . .
H9B H -0.0906 0.4543 0.8993 0.027 Uiso 1 1 calc R . .
N2 N 0.08265(18) 0.39852(18) 0.85376(16) 0.0214(4) Uani 1 1 d . . .
C10 C -0.0264(2) 0.36969(19) 0.72202(19) 0.0204(4) Uani 1 1 d . . .
H10A H -0.0865 0.3364 0.7714 0.025 Uiso 1 1 calc R . .
H10B H -0.0247 0.3715 0.6536 0.025 Uiso 1 1 calc R . .
N3 N 0.08581(18) 0.30128(17) 0.75038(16) 0.0205(4) Uani 1 1 d . . .
C11 C 0.0838(2) 0.2936(2) 0.85357(19) 0.0237(5) Uani 1 1 d . . .
H11A H 0.1524 0.2347 0.8780 0.028 Uiso 1 1 calc R . .
H11B H 0.0146 0.2742 0.9007 0.028 Uiso 1 1 calc R . .
C12 C 0.1117(2) 0.3841(2) 0.9492(2) 0.0279(5) Uani 1 1 d . . .
H12A H 0.0583 0.3503 1.0085 0.034 Uiso 1 1 calc R . .
H12B H 0.1008 0.4573 0.9510 0.034 Uiso 1 1 calc R . .
C13 C 0.2339(3) 0.3130(3) 0.9582(2) 0.0341(6) Uani 1 1 d . . .
C14 C 0.2568(3) 0.2028(3) 1.0197(3) 0.0462(8) Uani 1 1 d . . .
H14 H 0.1957 0.1718 1.0566 0.055 Uiso 1 1 calc R . .
C15 C 0.3700(4) 0.1384(4) 1.0266(4) 0.0661(14) Uani 1 1 d . . .
H15 H 0.3861 0.0630 1.0677 0.079 Uiso 1 1 calc R . .
C16 C 0.4586(4) 0.1835(5) 0.9740(4) 0.0733(16) Uani 1 1 d . . .
H16 H 0.5356 0.1390 0.9790 0.088 Uiso 1 1 calc R . .
C17 C 0.4366(3) 0.2928(5) 0.9142(3) 0.0681(14) Uani 1 1 d . . .
H17 H 0.4980 0.3238 0.8785 0.082 Uiso 1 1 calc R . .
C18 C 0.3231(3) 0.3578(4) 0.9064(3) 0.0476(9) Uani 1 1 d . . .
H18 H 0.3075 0.4332 0.8652 0.057 Uiso 1 1 calc R . .
C19 C 0.1116(2) 0.1919(2) 0.7446(2) 0.0241(5) Uani 1 1 d . . .
H19A H 0.0993 0.2011 0.6781 0.029 Uiso 1 1 calc R . .
H19B H 0.0565 0.1553 0.7989 0.029 Uiso 1 1 calc R . .
C20 C 0.2322(2) 0.1176(2) 0.7557(2) 0.0238(5) Uani 1 1 d . . .
C21 C 0.2537(3) 0.0064(3) 0.7834(4) 0.0526(10) Uani 1 1 d . . .
H21 H 0.1926 -0.0220 0.7972 0.063 Uiso 1 1 calc R . .
C22 C 0.3643(3) -0.0654(3) 0.7914(4) 0.0637(13) Uani 1 1 d . . .
H22 H 0.3778 -0.1421 0.8094 0.076 Uiso 1 1 calc R . .
C23 C 0.4535(3) -0.0272(3) 0.7740(3) 0.0388(7) Uani 1 1 d . . .
H23 H 0.5282 -0.0767 0.7816 0.047 Uiso 1 1 calc R . .
C24 C 0.4331(3) 0.0834(3) 0.7453(3) 0.0448(8) Uani 1 1 d . . .
H24 H 0.4945 0.1113 0.7320 0.054 Uiso 1 1 calc R . .
C25 C 0.3232(3) 0.1560(3) 0.7353(3) 0.0435(8) Uani 1 1 d . . .
H25 H 0.3108 0.2329 0.7142 0.052 Uiso 1 1 calc R . .
C26 C -0.3808(3) 0.6669(2) 0.8101(2) 0.0324(6) Uani 1 1 d . . .
C27 C -0.4299(2) 0.7113(2) 0.7219(3) 0.0326(6) Uani 1 1 d . . .
H27 H -0.4952 0.6939 0.7255 0.039 Uiso 1 1 calc R . .
C28 C -0.3835(2) 0.7797(2) 0.6308(2) 0.0301(6) Uani 1 1 d . . .
H28 H -0.4174 0.8077 0.5730 0.036 Uiso 1 1 calc R . .
C29 C -0.2856(2) 0.8088(2) 0.6221(2) 0.0264(5) Uani 1 1 d . . .
C30 C -0.2388(2) 0.7684(2) 0.7099(2) 0.0256(5) Uani 1 1 d . . .
H30 H -0.1754 0.7884 0.7069 0.031 Uiso 1 1 calc R . .
C31 C -0.2864(2) 0.6972(2) 0.8034(2) 0.0283(5) Uani 1 1 d . . .
H31 H -0.2538 0.6701 0.8619 0.034 Uiso 1 1 calc R . .
C32 C -0.4294(4) 0.5889(3) 0.9067(3) 0.0548(10) Uani 1 1 d . . .
H32A H -0.3739 0.5497 0.9521 0.082 Uiso 1 1 calc R . .
H32B H -0.4447 0.5358 0.8900 0.082 Uiso 1 1 calc R . .
H32C H -0.5011 0.6304 0.9410 0.082 Uiso 1 1 calc R . .
C33 C -0.2410(3) 0.8842(2) 0.5202(2) 0.0409(7) Uani 1 1 d . . .
H33 H -0.2456 0.8617 0.4659 0.049 Uiso 1 1 calc R . .
C34 C -0.3236(4) 1.0017(3) 0.5081(3) 0.0604(12) Uani 1 1 d . . .
H34A H -0.4024 1.0017 0.5181 0.091 Uiso 1 1 calc R . .
H34B H -0.3017 1.0510 0.4395 0.091 Uiso 1 1 calc R . .
H34C H -0.3194 1.0272 0.5591 0.091 Uiso 1 1 calc R . .
C35 C -0.1184(4) 0.8801(3) 0.5041(3) 0.0602(12) Uani 1 1 d . . .
H35A H -0.1107 0.9001 0.5573 0.090 Uiso 1 1 calc R . .
H35B H -0.0971 0.9319 0.4370 0.090 Uiso 1 1 calc R . .
H35C H -0.0677 0.8055 0.5077 0.090 Uiso 1 1 calc R . .
C36 C 0.8724(6) 0.0793(5) 0.6623(6) 0.0627(17) Uani 0.660(3) 1 d PDU A 1
H36A H 0.8768 0.0908 0.5902 0.075 Uiso 0.660(3) 1 calc PR A 1
H36B H 0.9474 0.0293 0.6804 0.075 Uiso 0.660(3) 1 calc PR A 1
Cl3 Cl 0.76581(14) 0.01838(11) 0.73951(12) 0.0519(4) Uani 0.660(3) 1 d PDU A 1
Cl4 Cl 0.84600(14) 0.20681(13) 0.67550(16) 0.0547(5) Uani 0.660(3) 1 d PDU A 1
C37 C 0.7839(10) 0.0864(10) 0.9597(9) 0.121(3) Uani 0.660(3) 1 d PDU A 1
H37A H 0.7343 0.0501 1.0212 0.145 Uiso 0.660(3) 1 calc PR A 1
H37B H 0.7505 0.1068 0.9002 0.145 Uiso 0.660(3) 1 calc PR A 1
Cl5 Cl 0.7808(4) 0.2050(3) 0.9708(3) 0.174(2) Uani 0.660(3) 1 d PDU A 1
Cl6 Cl 0.9161(3) -0.0051(3) 0.9456(3) 0.1321(14) Uani 0.660(3) 1 d PDU A 1
C36X C 0.842(2) 0.0624(13) 0.7903(11) 0.116(5) Uani 0.340(3) 1 d PDU A 2
H36C H 0.9226 0.0260 0.7624 0.140 Uiso 0.340(3) 1 calc PR A 2
H36D H 0.7885 0.0384 0.7763 0.140 Uiso 0.340(3) 1 calc PR A 2
Cl3X Cl 0.8197(6) 0.0466(8) 0.9176(7) 0.144(3) Uani 0.340(3) 1 d PDU A 2
Cl4X Cl 0.8103(11) 0.2000(8) 0.7509(12) 0.204(5) Uani 0.340(3) 1 d PDU A 2
Sb1 Sb 0.145384(16) 0.743447(16) 0.754311(16) 0.03099(6) Uani 1 1 d . . .
F1 F 0.1992(2) 0.60100(18) 0.7473(2) 0.0552(6) Uani 1 1 d . . .
F2 F 0.1381(2) 0.6833(3) 0.89457(18) 0.0652(7) Uani 1 1 d . . .
F3 F 0.0884(2) 0.8863(2) 0.7583(3) 0.0765(9) Uani 1 1 d . . .
F4 F 0.1523(3) 0.7962(3) 0.61376(19) 0.0701(7) Uani 1 1 d . . .
F5 F -0.00454(18) 0.7397(2) 0.7758(2) 0.0545(6) Uani 1 1 d . . .
F6 F 0.29560(18) 0.7428(2) 0.7330(2) 0.0572(6) Uani 1 1 d . . .

loop_
_atom_site_aniso_label
_atom_site_aniso_U_11
_atom_site_aniso_U_22
_atom_site_aniso_U_33
_atom_site_aniso_U_23
_atom_site_aniso_U_13
_atom_site_aniso_U_12
Ru1 0.01739(9) 0.01750(9) 0.01871(9) -0.00843(7) -0.00370(6) -0.00302(6)
Cl1 0.0252(3) 0.0231(3) 0.0387(3) -0.0105(2) -0.0088(2) -0.0079(2)
Cl2 0.0255(3) 0.0285(3) 0.0211(3) -0.0131(2) -0.0048(2) -0.0045(2)
P1 0.0172(3) 0.0178(3) 0.0176(3) -0.0077(2) -0.0032(2) -0.0035(2)
C1 0.0174(10) 0.0193(10) 0.0227(11) -0.0072(8) -0.0029(8) -0.0045(8)
N1 0.0175(9) 0.0198(9) 0.0214(10) -0.0081(8) -0.0021(7) -0.0046(7)
C2 0.0205(11) 0.0228(11) 0.0249(12) -0.0076(9) 0.0007(9) -0.0080(9)
C3 0.0192(11) 0.0245(11) 0.0246(11) -0.0069(9) -0.0005(9) -0.0081(9)
C4 0.0255(13) 0.0365(14) 0.0271(13) -0.0131(11) -0.0013(10) -0.0101(11)
C5 0.0278(14) 0.0406(16) 0.0328(14) -0.0117(12) -0.0080(11) -0.0078(12)
C6 0.0218(12) 0.0274(13) 0.0403(16) -0.0070(11) -0.0044(11) -0.0053(10)
C7 0.0296(14) 0.0299(14) 0.0418(16) -0.0198(12) -0.0028(12) -0.0063(11)
C8 0.0253(13) 0.0324(14) 0.0353(14) -0.0166(11) -0.0057(10) -0.0068(11)
C9 0.0202(11) 0.0252(12) 0.0217(11) -0.0107(9) -0.0042(9) -0.0029(9)
N2 0.0225(10) 0.0229(10) 0.0198(9) -0.0098(8) -0.0078(7) -0.0020(8)
C10 0.0204(11) 0.0186(10) 0.0225(11) -0.0079(8) -0.0058(8) -0.0036(8)
N3 0.0225(10) 0.0169(9) 0.0219(9) -0.0074(7) -0.0074(8) -0.0021(7)
C11 0.0278(12) 0.0203(11) 0.0211(11) -0.0053(9) -0.0079(9) -0.0047(9)
C12 0.0270(12) 0.0356(14) 0.0220(11) -0.0146(10) -0.0097(9) -0.0010(10)
C13 0.0290(14) 0.0459(17) 0.0276(13) -0.0198(12) -0.0136(11) 0.0032(12)
C14 0.051(2) 0.0435(18) 0.049(2) -0.0205(16) -0.0302(17) 0.0036(15)
C15 0.068(3) 0.055(2) 0.072(3) -0.030(2) -0.047(3) 0.022(2)
C16 0.041(2) 0.101(4) 0.065(3) -0.045(3) -0.028(2) 0.024(2)
C17 0.0305(18) 0.118(4) 0.043(2) -0.030(2) -0.0097(15) -0.005(2)
C18 0.0337(16) 0.072(3) 0.0290(15) -0.0168(16) -0.0091(12) -0.0059(16)
C19 0.0255(12) 0.0176(10) 0.0308(13) -0.0096(9) -0.0087(10) -0.0039(9)
C20 0.0242(12) 0.0221(11) 0.0245(11) -0.0108(9) -0.0047(9) -0.0033(9)
C21 0.0322(16) 0.0239(14) 0.104(3) -0.0240(18) -0.0205(19) -0.0022(12)
C22 0.0390(19) 0.0232(15) 0.126(4) -0.028(2) -0.024(2) 0.0027(14)
C23 0.0258(14) 0.0327(15) 0.0528(19) -0.0203(14) -0.0088(13) 0.0034(11)
C24 0.0251(14) 0.0346(16) 0.065(2) -0.0088(15) -0.0089(14) -0.0079(12)
C25 0.0281(15) 0.0235(13) 0.066(2) -0.0026(14) -0.0118(14) -0.0060(11)
C26 0.0310(14) 0.0295(13) 0.0311(14) -0.0170(11) 0.0068(11) -0.0068(11)
C27 0.0182(12) 0.0330(14) 0.0493(17) -0.0256(13) -0.0026(11) -0.0010(10)
C28 0.0290(13) 0.0231(12) 0.0386(15) -0.0160(11) -0.0168(11) 0.0060(10)
C29 0.0317(13) 0.0178(11) 0.0268(12) -0.0104(9) -0.0060(10) -0.0015(9)
C30 0.0264(12) 0.0229(11) 0.0324(13) -0.0175(10) -0.0050(10) -0.0039(10)
C31 0.0322(14) 0.0275(13) 0.0260(12) -0.0161(10) -0.0068(10) -0.0012(10)
C32 0.063(2) 0.052(2) 0.0381(18) -0.0195(16) 0.0222(17) -0.0276(19)
C33 0.059(2) 0.0218(13) 0.0309(15) -0.0066(11) -0.0031(14) -0.0082(13)
C34 0.086(3) 0.0218(15) 0.050(2) -0.0033(14) -0.011(2) -0.0046(17)
C35 0.066(3) 0.044(2) 0.052(2) -0.0073(17) 0.012(2) -0.026(2)
C36 0.051(3) 0.043(3) 0.091(5) -0.024(3) -0.015(3) -0.009(3)
Cl3 0.0623(9) 0.0342(6) 0.0622(9) -0.0058(6) -0.0233(7) -0.0195(6)
Cl4 0.0461(8) 0.0404(7) 0.0897(12) -0.0192(7) -0.0321(8) -0.0124(6)
C37 0.089(6) 0.193(8) 0.076(6) -0.065(8) -0.014(6) -0.018(6)
Cl5 0.137(3) 0.098(2) 0.170(4) 0.006(2) 0.059(3) -0.046(2)
Cl6 0.098(2) 0.105(2) 0.143(3) -0.0128(19) 0.0189(19) -0.0474(17)
C36X 0.105(15) 0.123(8) 0.110(9) -0.003(13) -0.045(12) -0.042(13)
Cl3X 0.086(4) 0.213(8) 0.152(6) -0.103(5) -0.016(4) -0.026(5)
Cl4X 0.216(11) 0.137(7) 0.286(11) -0.049(7) -0.129(10) -0.038(7)
Sb1 0.02553(10) 0.03208(10) 0.04199(11) -0.01980(8) -0.00278(7) -0.01039(7)
F1 0.0620(14) 0.0395(11) 0.0776(16) -0.0335(11) -0.0254(12) -0.0041(10)
F2 0.0585(15) 0.108(2) 0.0423(12) -0.0319(14) -0.0014(11) -0.0370(15)
F3 0.0603(16) 0.0478(14) 0.144(3) -0.0565(17) -0.0333(17) -0.0012(12)
F4 0.0780(19) 0.0832(19) 0.0437(13) -0.0055(13) -0.0155(12) -0.0327(16)
F5 0.0325(10) 0.0682(15) 0.0766(16) -0.0334(13) -0.0084(10) -0.0207(10)
F6 0.0302(10) 0.0740(16) 0.0769(16) -0.0344(13) -0.0012(10) -0.0226(11)

loop_
_atom_type_symbol
_atom_type_description
_atom_type_scat_dispersion_real
_atom_type_scat_dispersion_imag
_atom_type_scat_source
C C 0.0033 0.0016 'International Tables Vol C Tables 4.2.6.8 and 6.1.1.4'
H H 0.0000 0.0000 'International Tables Vol C Tables 4.2.6.8 and 6.1.1.4'
N N 0.0061 0.0033 'International Tables Vol C Tables 4.2.6.8 and 6.1.1.4'
F F 0.0171 0.0103 'International Tables Vol C Tables 4.2.6.8 and 6.1.1.4'
P P 0.1023 0.0942 'International Tables Vol C Tables 4.2.6.8 and 6.1.1.4'
Cl Cl 0.1484 0.1585 'International Tables Vol C Tables 4.2.6.8 and 6.1.1.4'
Ru Ru -1.2594 0.8363 'International Tables Vol C Tables 4.2.6.8 and 6.1.1.4'
Sb Sb -0.5866 1.5461 'International Tables Vol C Tables 4.2.6.8 and 6.1.1.4'

loop_
_geom_angle_atom_site_label_1
_geom_angle_atom_site_label_2
_geom_angle_atom_site_label_3
_geom_angle
_geom_angle_site_symmetry_1
_geom_angle_site_symmetry_3
_geom_angle_publ_flag
C31 Ru1 C26 37.57(12) . . ?
C31 Ru1 C30 38.15(11) . . ?
C26 Ru1 C30 68.40(11) . . ?
C31 Ru1 C29 68.06(10) . . ?
C26 Ru1 C29 80.84(11) . . ?
C30 Ru1 C29 37.19(10) . . ?
C31 Ru1 C27 67.06(11) . . ?
C26 Ru1 C27 37.62(12) . . ?
C30 Ru1 C27 79.16(10) . . ?
C29 Ru1 C27 67.05(11) . . ?
C31 Ru1 C28 79.05(10) . . ?
C26 Ru1 C28 67.13(12) . . ?
C30 Ru1 C28 66.73(10) . . ?
C29 Ru1 C28 37.45(11) . . ?
C27 Ru1 C28 36.27(12) . . ?
C31 Ru1 P1 94.91(8) . . ?
C26 Ru1 P1 118.38(9) . . ?
C30 Ru1 P1 97.08(7) . . ?
C29 Ru1 P1 123.15(8) . . ?
C27 Ru1 P1 155.45(9) . . ?
C28 Ru1 P1 160.55(8) . . ?
C31 Ru1 Cl1 119.45(8) . . ?
C26 Ru1 Cl1 89.76(8) . . ?
C30 Ru1 Cl1 157.26(8) . . ?
C29 Ru1 Cl1 148.69(8) . . ?
C27 Ru1 Cl1 87.35(8) . . ?
C28 Ru1 Cl1 111.53(8) . . ?
P1 Ru1 Cl1 87.60(2) . . ?
C31 Ru1 Cl2 152.49(8) . . ?
C26 Ru1 Cl2 157.65(9) . . ?
C30 Ru1 Cl2 114.59(8) . . ?
C29 Ru1 Cl2 89.64(7) . . ?
C27 Ru1 Cl2 120.04(9) . . ?
C28 Ru1 Cl2 93.12(8) . . ?
P1 Ru1 Cl2 83.75(2) . . ?
Cl1 Ru1 Cl2 88.00(2) . . ?
C10 P1 C9 99.85(11) . . ?
C10 P1 C1 104.69(11) . . ?
C9 P1 C1 102.68(12) . . ?
C10 P1 Ru1 115.73(8) . . ?
C9 P1 Ru1 119.44(8) . . ?
C1 P1 Ru1 112.47(8) . . ?
N1 C1 P1 115.07(16) . . ?
C2 N1 C1 112.81(19) . . ?
N1 C2 C3 110.1(2) . . ?
C4 C3 C8 119.1(3) . . ?
C4 C3 C2 121.2(2) . . ?
C8 C3 C2 119.7(2) . . ?
C3 C4 C5 120.1(3) . . ?
C6 C5 C4 120.2(3) . . ?
C7 C6 C5 120.3(3) . . ?
C6 C7 C8 120.0(3) . . ?
C7 C8 C3 120.4(3) . . ?
N2 C9 P1 110.35(16) . . ?
C11 N2 C9 111.0(2) . . ?
C11 N2 C12 111.0(2) . . ?
C9 N2 C12 109.34(19) . . ?
N3 C10 P1 111.74(16) . . ?
C11 N3 C19 110.97(19) . . ?
C11 N3 C10 110.3(2) . . ?
C19 N3 C10 108.34(19) . . ?
N3 C11 N2 110.6(2) . . ?
N2 C12 C13 112.6(2) . . ?
C18 C13 C14 119.8(3) . . ?
C18 C13 C12 119.8(3) . . ?
C14 C13 C12 120.4(3) . . ?
C15 C14 C13 119.6(4) . . ?
C16 C15 C14 120.3(4) . . ?
C15 C16 C17 120.5(4) . . ?
C16 C17 C18 119.5(5) . . ?
C13 C18 C17 120.3(4) . . ?
N3 C19 C20 114.6(2) . . ?
C21 C20 C25 118.1(3) . . ?
C21 C20 C19 118.4(3) . . ?
C25 C20 C19 123.4(2) . . ?
C20 C21 C22 120.7(3) . . ?
C23 C22 C21 121.0(3) . . ?
C24 C23 C22 118.6(3) . . ?
C23 C24 C25 120.7(3) . . ?
C20 C25 C24 120.9(3) . . ?
C31 C26 C27 118.3(3) . . ?
C31 C26 C32 121.8(3) . . ?
C27 C26 C32 120.0(3) . . ?
C31 C26 Ru1 70.51(15) . . ?
C27 C26 Ru1 72.34(16) . . ?
C32 C26 Ru1 127.8(2) . . ?
C28 C27 C26 120.9(3) . . ?
C28 C27 Ru1 72.11(16) . . ?
C26 C27 Ru1 70.05(16) . . ?
C27 C28 C29 121.4(3) . . ?
C27 C28 Ru1 71.62(16) . . ?
C29 C28 Ru1 71.01(15) . . ?
C30 C29 C28 118.1(3) . . ?
C30 C29 C33 123.9(3) . . ?
C28 C29 C33 118.0(3) . . ?
C30 C29 Ru1 70.48(15) . . ?
C28 C29 Ru1 71.54(15) . . ?
C33 C29 Ru1 130.98(19) . . ?
C29 C30 C31 120.2(3) . . ?
C29 C30 Ru1 72.33(15) . . ?
C31 C30 Ru1 70.03(15) . . ?
C26 C31 C30 121.0(3) . . ?
C26 C31 Ru1 71.92(16) . . ?
C30 C31 Ru1 71.82(14) . . ?
C35 C33 C29 114.9(3) . . ?
C35 C33 C34 111.6(3) . . ?
C29 C33 C34 107.7(3) . . ?
Cl3 C36 Cl4 111.9(4) . . ?
Cl6 C37 Cl5 114.9(7) . . ?
Cl4X C36X Cl3X 94.2(11) . . ?
F2 Sb1 F6 90.48(12) . . ?
F2 Sb1 F3 92.10(15) . . ?
F6 Sb1 F3 91.04(12) . . ?
F2 Sb1 F4 176.73(13) . . ?
F6 Sb1 F4 90.74(12) . . ?
F3 Sb1 F4 90.91(15) . . ?
F2 Sb1 F1 89.30(13) . . ?
F6 Sb1 F1 90.38(11) . . ?
F3 Sb1 F1 177.99(11) . . ?
F4 Sb1 F1 87.66(13) . . ?
F2 Sb1 F5 89.42(11) . . ?
F6 Sb1 F5 178.28(11) . . ?
F3 Sb1 F5 90.67(11) . . ?
F4 Sb1 F5 89.27(12) . . ?
F1 Sb1 F5 87.90(11) . . ?

loop_
_geom_bond_atom_site_label_1
_geom_bond_atom_site_label_2
_geom_bond_distance
_geom_bond_site_symmetry_2
_geom_bond_publ_flag
Ru1 C31 2.178(3) . ?
Ru1 C26 2.196(3) . ?
Ru1 C30 2.201(3) . ?
Ru1 C29 2.225(3) . ?
Ru1 C27 2.226(3) . ?
Ru1 C28 2.232(3) . ?
Ru1 P1 2.3293(6) . ?
Ru1 Cl1 2.4064(7) . ?
Ru1 Cl2 2.4103(6) . ?
P1 C10 1.828(2) . ?
P1 C9 1.831(3) . ?
P1 C1 1.843(2) . ?
C1 N1 1.506(3) . ?
N1 C2 1.501(3) . ?
C2 C3 1.503(4) . ?
C3 C4 1.388(4) . ?
C3 C8 1.397(4) . ?
C4 C5 1.393(4) . ?
C5 C6 1.378(4) . ?
C6 C7 1.378(4) . ?
C7 C8 1.386(4) . ?
C9 N2 1.474(3) . ?
N2 C11 1.469(3) . ?
N2 C12 1.486(3) . ?
C10 N3 1.471(3) . ?
N3 C11 1.469(3) . ?
N3 C19 1.470(3) . ?
C12 C13 1.512(4) . ?
C13 C18 1.379(5) . ?
C13 C14 1.394(5) . ?
C14 C15 1.394(5) . ?
C15 C16 1.376(8) . ?
C16 C17 1.378(8) . ?
C17 C18 1.401(5) . ?
C19 C20 1.511(4) . ?
C20 C21 1.371(4) . ?
C20 C25 1.379(4) . ?
C21 C22 1.393(5) . ?
C22 C23 1.367(5) . ?
C23 C24 1.364(5) . ?
C24 C25 1.394(4) . ?
C26 C31 1.408(4) . ?
C26 C27 1.426(5) . ?
C26 C32 1.506(5) . ?
C27 C28 1.388(5) . ?
C28 C29 1.431(4) . ?
C29 C30 1.412(4) . ?
C29 C33 1.513(4) . ?
C30 C31 1.431(4) . ?
C33 C35 1.505(6) . ?
C33 C34 1.541(5) . ?
C36 Cl3 1.735(7) . ?
C36 Cl4 1.766(6) . ?
C37 Cl6 1.690(10) . ?
C37 Cl5 1.724(11) . ?
C36X Cl4X 1.681(14) . ?
C36X Cl3X 1.728(14) . ?
Sb1 F2 1.860(2) . ?
Sb1 F6 1.861(2) . ?
Sb1 F3 1.861(2) . ?
Sb1 F4 1.866(3) . ?
Sb1 F1 1.874(2) . ?
Sb1 F5 1.878(2) . ?

loop_
_geom_hbond_atom_site_label_D
_geom_hbond_atom_site_label_H
_geom_hbond_atom_site_label_A
_geom_hbond_distance_DH
_geom_hbond_distance_HA
_geom_hbond_distance_DA
_geom_hbond_angle_DHA
_geom_hbond_site_symmetry_A
N1 H1A F1 0.91(3) 2.35(3) 2.914(3) 120(3) .
N1 H1B Cl2 0.85(4) 2.64(3) 3.225(2) 127(3) 2_566
N1 H1A N2 0.91(3) 2.22(3) 2.894(3) 130(3) .
N1 H1B N3 0.85(4) 2.24(3) 2.840(3) 128(3) .

loop_
_geom_torsion_atom_site_label_1
_geom_torsion_atom_site_label_2
_geom_torsion_atom_site_label_3
_geom_torsion_atom_site_label_4
_geom_torsion
_geom_torsion_site_symmetry_1
_geom_torsion_site_symmetry_2
_geom_torsion_site_symmetry_3
_geom_torsion_site_symmetry_4
_geom_torsion_publ_flag
C31 Ru1 P1 C10 136.12(12) . . . . ?
C26 Ru1 P1 C10 105.19(13) . . . . ?
C30 Ru1 P1 C10 174.42(12) . . . . ?
C29 Ru1 P1 C10 -156.95(12) . . . . ?
C27 Ru1 P1 C10 95.0(2) . . . . ?
C28 Ru1 P1 C10 -153.1(2) . . . . ?
Cl1 Ru1 P1 C10 16.76(9) . . . . ?
Cl2 Ru1 P1 C10 -71.49(9) . . . . ?
C31 Ru1 P1 C9 16.78(13) . . . . ?
C26 Ru1 P1 C9 -14.15(14) . . . . ?
C30 Ru1 P1 C9 55.08(12) . . . . ?
C29 Ru1 P1 C9 83.71(13) . . . . ?
C27 Ru1 P1 C9 -24.3(2) . . . . ?
C28 Ru1 P1 C9 87.6(3) . . . . ?
Cl1 Ru1 P1 C9 -102.58(10) . . . . ?
Cl2 Ru1 P1 C9 169.17(10) . . . . ?
C31 Ru1 P1 C1 -103.63(12) . . . . ?
C26 Ru1 P1 C1 -134.56(13) . . . . ?
C30 Ru1 P1 C1 -65.32(11) . . . . ?
C29 Ru1 P1 C1 -36.69(12) . . . . ?
C27 Ru1 P1 C1 -144.7(2) . . . . ?
C28 Ru1 P1 C1 -32.9(3) . . . . ?
Cl1 Ru1 P1 C1 137.01(9) . . . . ?
Cl2 Ru1 P1 C1 48.76(9) . . . . ?
C10 P1 C1 N1 -45.5(2) . . . . ?
C9 P1 C1 N1 58.4(2) . . . . ?
Ru1 P1 C1 N1 -171.95(14) . . . . ?
P1 C1 N1 C2 176.23(17) . . . . ?
C1 N1 C2 C3 -174.3(2) . . . . ?
N1 C2 C3 C4 -79.6(3) . . . . ?
N1 C2 C3 C8 101.4(3) . . . . ?
C8 C3 C4 C5 -0.4(4) . . . . ?
C2 C3 C4 C5 -179.5(3) . . . . ?
C3 C4 C5 C6 0.6(5) . . . . ?
C4 C5 C6 C7 -0.3(5) . . . . ?
C5 C6 C7 C8 -0.1(5) . . . . ?
C6 C7 C8 C3 0.2(5) . . . . ?
C4 C3 C8 C7 0.1(4) . . . . ?
C2 C3 C8 C7 179.1(3) . . . . ?
C10 P1 C9 N2 47.5(2) . . . . ?
C1 P1 C9 N2 -60.1(2) . . . . ?
Ru1 P1 C9 N2 174.64(13) . . . . ?
P1 C9 N2 C11 -62.4(2) . . . . ?
P1 C9 N2 C12 174.88(18) . . . . ?
C9 P1 C10 N3 -47.62(19) . . . . ?
C1 P1 C10 N3 58.40(19) . . . . ?
Ru1 P1 C10 N3 -177.21(13) . . . . ?
P1 C10 N3 C11 61.4(2) . . . . ?
P1 C10 N3 C19 -177.02(17) . . . . ?
C19 N3 C11 N2 167.9(2) . . . . ?
C10 N3 C11 N2 -72.0(3) . . . . ?
C9 N2 C11 N3 73.3(3) . . . . ?
C12 N2 C11 N3 -164.9(2) . . . . ?
C11 N2 C12 C13 65.8(3) . . . . ?
C9 N2 C12 C13 -171.5(3) . . . . ?
N2 C12 C13 C18 80.3(4) . . . . ?
N2 C12 C13 C14 -100.5(3) . . . . ?
C18 C13 C14 C15 -1.2(5) . . . . ?
C12 C13 C14 C15 179.6(3) . . . . ?
C13 C14 C15 C16 0.7(6) . . . . ?
C14 C15 C16 C17 0.2(7) . . . . ?
C15 C16 C17 C18 -0.6(7) . . . . ?
C14 C13 C18 C17 0.8(5) . . . . ?
C12 C13 C18 C17 180.0(3) . . . . ?
C16 C17 C18 C13 0.1(6) . . . . ?
C11 N3 C19 C20 -67.8(3) . . . . ?
C10 N3 C19 C20 171.0(2) . . . . ?
N3 C19 C20 C21 159.7(3) . . . . ?
N3 C19 C20 C25 -23.1(4) . . . . ?
C25 C20 C21 C22 0.6(6) . . . . ?
C19 C20 C21 C22 177.9(4) . . . . ?
C20 C21 C22 C23 1.3(8) . . . . ?
C21 C22 C23 C24 -2.0(7) . . . . ?
C22 C23 C24 C25 0.8(6) . . . . ?
C21 C20 C25 C24 -1.7(6) . . . . ?
C19 C20 C25 C24 -178.9(3) . . . . ?
C23 C24 C25 C20 1.0(6) . . . . ?
C30 Ru1 C26 C31 -29.25(16) . . . . ?
C29 Ru1 C26 C31 -65.73(17) . . . . ?
C27 Ru1 C26 C31 -129.8(3) . . . . ?
C28 Ru1 C26 C31 -102.15(19) . . . . ?
P1 Ru1 C26 C31 57.13(18) . . . . ?
Cl1 Ru1 C26 C31 144.27(16) . . . . ?
Cl2 Ru1 C26 C31 -131.6(2) . . . . ?
C31 Ru1 C26 C27 129.8(3) . . . . ?
C30 Ru1 C26 C27 100.51(19) . . . . ?
C29 Ru1 C26 C27 64.03(18) . . . . ?
C28 Ru1 C26 C27 27.62(17) . . . . ?
P1 Ru1 C26 C27 -173.11(14) . . . . ?
Cl1 Ru1 C26 C27 -85.97(17) . . . . ?
Cl2 Ru1 C26 C27 -1.8(3) . . . . ?
C31 Ru1 C26 C32 -115.6(4) . . . . ?
C30 Ru1 C26 C32 -144.9(4) . . . . ?
C29 Ru1 C26 C32 178.6(4) . . . . ?
C27 Ru1 C26 C32 114.6(4) . . . . ?
C28 Ru1 C26 C32 142.2(4) . . . . ?
P1 Ru1 C26 C32 -58.5(4) . . . . ?
Cl1 Ru1 C26 C32 28.6(3) . . . . ?
Cl2 Ru1 C26 C32 112.8(3) . . . . ?
C31 C26 C27 C28 2.1(4) . . . . ?
C32 C26 C27 C28 -177.2(3) . . . . ?
Ru1 C26 C27 C28 -53.2(2) . . . . ?
C31 C26 C27 Ru1 55.4(2) . . . . ?
C32 C26 C27 Ru1 -124.0(3) . . . . ?
C31 Ru1 C27 C28 103.20(19) . . . . ?
C26 Ru1 C27 C28 133.8(3) . . . . ?
C30 Ru1 C27 C28 65.24(17) . . . . ?
C29 Ru1 C27 C28 28.34(16) . . . . ?
P1 Ru1 C27 C28 148.51(17) . . . . ?
Cl1 Ru1 C27 C28 -133.16(16) . . . . ?
Cl2 Ru1 C27 C28 -47.01(19) . . . . ?
C31 Ru1 C27 C26 -30.59(17) . . . . ?
C30 Ru1 C27 C26 -68.55(18) . . . . ?
C29 Ru1 C27 C26 -105.45(19) . . . . ?
C28 Ru1 C27 C26 -133.8(3) . . . . ?
P1 Ru1 C27 C26 14.7(3) . . . . ?
Cl1 Ru1 C27 C26 93.05(17) . . . . ?
Cl2 Ru1 C27 C26 179.20(14) . . . . ?
C26 C27 C28 C29 -0.5(4) . . . . ?
Ru1 C27 C28 C29 -52.8(2) . . . . ?
C26 C27 C28 Ru1 52.3(2) . . . . ?
C31 Ru1 C28 C27 -65.95(18) . . . . ?
C26 Ru1 C28 C27 -28.57(17) . . . . ?
C30 Ru1 C28 C27 -103.88(19) . . . . ?
C29 Ru1 C28 C27 -134.0(2) . . . . ?
P1 Ru1 C28 C27 -139.3(2) . . . . ?
Cl1 Ru1 C28 C27 51.57(18) . . . . ?
Cl2 Ru1 C28 C27 140.65(16) . . . . ?
C31 Ru1 C28 C29 68.09(17) . . . . ?
C26 Ru1 C28 C29 105.47(18) . . . . ?
C30 Ru1 C28 C29 30.16(16) . . . . ?
C27 Ru1 C28 C29 134.0(2) . . . . ?
P1 Ru1 C28 C29 -5.3(3) . . . . ?
Cl1 Ru1 C28 C29 -174.40(13) . . . . ?
Cl2 Ru1 C28 C29 -85.32(15) . . . . ?
C27 C28 C29 C30 -1.6(4) . . . . ?
Ru1 C28 C29 C30 -54.7(2) . . . . ?
C27 C28 C29 C33 -179.7(3) . . . . ?
Ru1 C28 C29 C33 127.3(2) . . . . ?
C27 C28 C29 Ru1 53.1(2) . . . . ?
C31 Ru1 C29 C30 29.33(16) . . . . ?
C26 Ru1 C29 C30 66.14(17) . . . . ?
C27 Ru1 C29 C30 102.72(18) . . . . ?
C28 Ru1 C29 C30 130.2(2) . . . . ?
P1 Ru1 C29 C30 -51.88(18) . . . . ?
Cl1 Ru1 C29 C30 140.29(14) . . . . ?
Cl2 Ru1 C29 C30 -134.16(15) . . . . ?
C31 Ru1 C29 C28 -100.90(18) . . . . ?
C26 Ru1 C29 C28 -64.09(18) . . . . ?
C30 Ru1 C29 C28 -130.2(2) . . . . ?
C27 Ru1 C29 C28 -27.51(17) . . . . ?
P1 Ru1 C29 C28 177.90(13) . . . . ?
Cl1 Ru1 C29 C28 10.1(2) . . . . ?
Cl2 Ru1 C29 C28 95.61(16) . . . . ?
C31 Ru1 C29 C33 147.7(3) . . . . ?
C26 Ru1 C29 C33 -175.5(3) . . . . ?
C30 Ru1 C29 C33 118.4(4) . . . . ?
C27 Ru1 C29 C33 -138.9(3) . . . . ?
C28 Ru1 C29 C33 -111.4(4) . . . . ?
P1 Ru1 C29 C33 66.5(3) . . . . ?
Cl1 Ru1 C29 C33 -101.3(3) . . . . ?
Cl2 Ru1 C29 C33 -15.8(3) . . . . ?
C28 C29 C30 C31 2.1(4) . . . . ?
C33 C29 C30 C31 180.0(2) . . . . ?
Ru1 C29 C30 C31 -53.1(2) . . . . ?
C28 C29 C30 Ru1 55.2(2) . . . . ?
C33 C29 C30 Ru1 -126.9(3) . . . . ?
C31 Ru1 C30 C29 -132.6(2) . . . . ?
C26 Ru1 C30 C29 -103.81(19) . . . . ?
C27 Ru1 C30 C29 -66.15(18) . . . . ?
C28 Ru1 C30 C29 -30.36(17) . . . . ?
P1 Ru1 C30 C29 138.42(15) . . . . ?
Cl1 Ru1 C30 C29 -120.8(2) . . . . ?
Cl2 Ru1 C30 C29 52.08(17) . . . . ?
C26 Ru1 C30 C31 28.84(17) . . . . ?
C29 Ru1 C30 C31 132.6(2) . . . . ?
C27 Ru1 C30 C31 66.50(17) . . . . ?
C28 Ru1 C30 C31 102.29(18) . . . . ?
P1 Ru1 C30 C31 -88.93(15) . . . . ?
Cl1 Ru1 C30 C31 11.9(3) . . . . ?
Cl2 Ru1 C30 C31 -175.27(14) . . . . ?
C27 C26 C31 C30 -1.6(4) . . . . ?
C32 C26 C31 C30 177.7(3) . . . . ?
Ru1 C26 C31 C30 54.6(2) . . . . ?
C27 C26 C31 Ru1 -56.3(2) . . . . ?
C32 C26 C31 Ru1 123.1(3) . . . . ?
C29 C30 C31 C26 -0.5(4) . . . . ?
Ru1 C30 C31 C26 -54.7(2) . . . . ?
C29 C30 C31 Ru1 54.2(2) . . . . ?
C30 Ru1 C31 C26 132.7(3) . . . . ?
C29 Ru1 C31 C26 104.01(19) . . . . ?
C27 Ru1 C31 C26 30.63(18) . . . . ?
C28 Ru1 C31 C26 66.55(18) . . . . ?
P1 Ru1 C31 C26 -132.13(16) . . . . ?
Cl1 Ru1 C31 C26 -42.12(19) . . . . ?
Cl2 Ru1 C31 C26 141.99(17) . . . . ?
C26 Ru1 C31 C30 -132.7(3) . . . . ?
C29 Ru1 C31 C30 -28.64(16) . . . . ?
C27 Ru1 C31 C30 -102.02(18) . . . . ?
C28 Ru1 C31 C30 -66.10(17) . . . . ?
P1 Ru1 C31 C30 95.22(15) . . . . ?
Cl1 Ru1 C31 C30 -174.77(13) . . . . ?
Cl2 Ru1 C31 C30 9.3(3) . . . . ?
C30 C29 C33 C35 22.7(4) . . . . ?
C28 C29 C33 C35 -159.4(3) . . . . ?
Ru1 C29 C33 C35 -70.2(4) . . . . ?
C30 C29 C33 C34 -102.3(4) . . . . ?
C28 C29 C33 C34 75.6(4) . . . . ?
Ru1 C29 C33 C34 164.8(3) . . . . ?
